data_1575046
loop_
_publ_author_name
'Chen, Jing-Hua'
'Luo, Jian-Bin'
'He, Zi-Lin'
'Peng, Qing-Peng'
'Wei, Jun-Hua'
'Zhang, Zhi-Zhong'
'Guo, Xiu-Xian'
'Kuang, Dai-Bin'

_publ_section_title
;
 An anti-thermal-quenching organic--inorganic hybrid manganese-based
 single-crystal scintillator for high-temperature X-ray imaging
;
_journal_issue 21
_journal_name_full 'Chemical Science'
_journal_page_first 9375
_journal_page_last 9384
_journal_paper_doi 10.1039/D4SC08499C
_journal_volume 16
_journal_year 2025
_chemical_formula_moiety '2(Br), C24 H30 N P'
_chemical_formula_sum 'C24 H29.5 Br2 N P'
_chemical_formula_weight 522.77
_space_group_crystal_system monoclinic
_space_group_IT_number 14
_space_group_name_Hall '-P 2ybc'
_space_group_name_H-M_alt 'P 1 21/c 1'
_atom_sites_solution_hydrogens mixed
_atom_sites_solution_primary dual
_audit_creation_date 2024-03-16
_audit_creation_method
;
Olex2 1.5
(compiled 2023.08.24 svn.re1ec1418 for OlexSys, GUI svn.r6817)
;
_audit_update_record
;
2024-08-23 deposited with the CCDC.	2025-04-15 downloaded from the CCDC.
;
_cell_angle_alpha 90
_cell_angle_beta 101.431(6)
_cell_angle_gamma 90
_cell_formula_units_Z 8
_cell_length_a 27.4156(19)
_cell_length_b 14.9303(8)
_cell_length_c 11.6527(7)
_cell_measurement_reflns_used 6008
_cell_measurement_temperature 149.99(10)
_cell_measurement_theta_max 29.0580
_cell_measurement_theta_min 2.9110
_cell_volume 4675.1(5)
_computing_cell_refinement 'CrysAlisPro 1.171.42.92a (Rigaku OD, 2023)'
_computing_data_collection 'CrysAlisPro 1.171.42.92a (Rigaku OD, 2023)'
_computing_data_reduction 'CrysAlisPro 1.171.42.92a (Rigaku OD, 2023)'
_computing_molecular_graphics 'Olex2 1.5 (Dolomanov et al., 2009)'
_computing_publication_material 'Olex2 1.5 (Dolomanov et al., 2009)'
_computing_structure_refinement 'SHELXL 2019/2 (Sheldrick, 2015)'
_computing_structure_solution 'SHELXT 2018/2 (Sheldrick, 2018)'
_diffrn_ambient_environment N~2~
_diffrn_ambient_temperature 149.99(10)
_diffrn_detector 'CCD plate'
_diffrn_detector_area_resol_mean 5.2913
_diffrn_detector_type AtlasS2
_diffrn_measured_fraction_theta_full 0.999
_diffrn_measured_fraction_theta_max 0.999
_diffrn_measurement_details
;
List of Runs (angles in degrees, time in seconds):

  # Type    Start    End  Width  t~exp~   \w     \q     \k     \f   Frames
#--------------------------------------------------------------------------
  1  \w     26.00  52.00   1.00   50.00    --   19.90 -77.00   0.00   26
  2  \w     -5.00  91.00   1.00   50.00    --   19.90  38.00-120.00   96
  3  \w     12.00  46.00   1.00   50.00    --   19.90 -72.00  89.00   34
  4  \w    -17.00  47.00   1.00   50.00    --   19.90 -57.00  30.00   64
  5  \w    -29.00  21.00   1.00   50.00    --   19.90 -77.00   0.00   50
;
_diffrn_measurement_device 'four-circle diffractometer'
_diffrn_measurement_method '\w scans'
_diffrn_orient_matrix_type 'CrysAlisPro convention (1999,Acta A55,543-557)'
_diffrn_orient_matrix_UB_11 -0.0007780000
_diffrn_orient_matrix_UB_12 -0.0345594000
_diffrn_orient_matrix_UB_13 -0.0420768000
_diffrn_orient_matrix_UB_21 0.0224754000
_diffrn_orient_matrix_UB_22 0.0161770000
_diffrn_orient_matrix_UB_23 -0.0137979000
_diffrn_orient_matrix_UB_31 0.0138258000
_diffrn_orient_matrix_UB_32 -0.0282770000
_diffrn_orient_matrix_UB_33 0.0435505000
_diffrn_radiation_monochromator mirror
_diffrn_radiation_probe x-ray
_diffrn_radiation_type 'Mo K\a'
_diffrn_radiation_wavelength 0.71073
_diffrn_reflns_av_R_equivalents 0.0582
_diffrn_reflns_av_unetI/netI 0.0811
_diffrn_reflns_Laue_measured_fraction_full 0.999
_diffrn_reflns_Laue_measured_fraction_max 0.999
_diffrn_reflns_limit_h_max 35
_diffrn_reflns_limit_h_min -25
_diffrn_reflns_limit_k_max 13
_diffrn_reflns_limit_k_min -19
_diffrn_reflns_limit_l_max 9
_diffrn_reflns_limit_l_min -14
_diffrn_reflns_number 29466
_diffrn_reflns_point_group_measured_fraction_full 0.999
_diffrn_reflns_point_group_measured_fraction_max 0.999
_diffrn_reflns_theta_full 25.242
_diffrn_reflns_theta_max 27.103
_diffrn_reflns_theta_min 2.480
_diffrn_source 'micro-focus sealed X-ray tube'
_diffrn_source_current 3.57
_diffrn_source_power 0.24947159999999996
_diffrn_source_type 'SuperNova (Mo) X-ray Source'
_diffrn_source_voltage 69.88
_exptl_absorpt_coefficient_mu 3.546
_exptl_absorpt_correction_T_max 1.00000
_exptl_absorpt_correction_T_min 0.50276
_exptl_absorpt_correction_type multi-scan
_exptl_absorpt_process_details
;
CrysAlisPro 1.171.42.92a (Rigaku Oxford Diffraction, 2023)
Empirical absorption correction using spherical harmonics,
implemented in SCALE3 ABSPACK scaling algorithm.
;
_exptl_crystal_colour 'clear light colourless'
_exptl_crystal_colour_lustre clear
_exptl_crystal_colour_modifier light
_exptl_crystal_colour_primary colourless
_exptl_crystal_density_diffrn 1.485
_exptl_crystal_description block
_exptl_crystal_F_000 2124
_refine_diff_density_max 1.232
_refine_diff_density_min -0.825
_refine_diff_density_rms 0.104
_refine_ls_extinction_method none
_refine_ls_goodness_of_fit_ref 1.028
_refine_ls_hydrogen_treatment mixed
_refine_ls_matrix_type full
_refine_ls_number_parameters 513
_refine_ls_number_reflns 10305
_refine_ls_number_restraints 0
_refine_ls_restrained_S_all 1.028
_refine_ls_R_factor_all 0.0891
_refine_ls_R_factor_gt 0.0509
_refine_ls_shift/su_max 0.001
_refine_ls_shift/su_mean 0.000
_refine_ls_structure_factor_coef Fsqd
_refine_ls_weighting_details 'w=1/[\s^2^(Fo^2^)+(0.0338P)^2^+0.8890P] where P=(Fo^2^+2Fc^2^)/3'
_refine_ls_weighting_scheme calc
_refine_ls_wR_factor_gt 0.0929
_refine_ls_wR_factor_ref 0.1077
_reflns_Friedel_coverage 0.000
_reflns_number_gt 7069
_reflns_number_total 10305
_reflns_threshold_expression 'I > 2\s(I)'
_cod_data_source_file d4sc08499c2.cif
_cod_data_source_block a24031104a0084_auto
_cod_original_formula_sum 'C24 H29.50 Br2 N P'
_cod_database_code 1575046
_shelx_shelxl_version_number 2019/2
_chemical_oxdiff_formula CHPBrN
_chemical_oxdiff_usercomment 1
_shelx_space_group_comment
;
The symmetry employed for this shelxl refinement is uniquely defined
by the following loop, which should always be used as a source of
symmetry information in preference to the above space-group names.
They are only intended as comments.
;
_olex2_refinement_description
;
1. Fixed Uiso
 At 1.2 times of:
  All C(H) groups, All C(H,H) groups, All N(H) groups
 At 1.5 times of:
  All C(H,H,H) groups
2.a Ternary CH refined with riding coordinates:
 N007(H007)
2.b Secondary CH2 refined with riding coordinates:
 C00L(H00l,H00m), C00M(H00n,H00r), C00N(H00a,H00b), C00R(H00s,H00w), C00X(H00c,
 H00d), C00Z(H00z,H), C012(H01a,H01b), C019(H01c,H01d)
2.c Aromatic/amide H refined with riding coordinates:
 C00E(H00E), C00F(H00F), C00G(H00G), C00H(H00H), C00I(H00I), C00J(H00J),
 C00K(H00K), C00O(H00O), C00P(H00P), C00Q(H00Q), C00T(H00T), C00U(H00U),
 C00V(H00V), C00W(H00x), C00Y(H00Y), C010(H010), C011(H011), C013(H013),
 C014(H014), C015(H015), C016(H016), C017(H017), C018(H018), C01A(H01k),
 C01B(H01l), C01C(H01m), C01D(H01n), C01E(H01o), C01F(H01p), C01G(H01q)
2.d Idealised Me refined as rotating group:
 C01H(H01e,H01f,H01g), C01I(H01h,H01i,H01j), C01J(H01r,H01s,H01t), C01K(H01u,
 H01v,H01w)
;
_olex2_submission_special_instructions 'No special instructions were received'
_oxdiff_exptl_absorpt_empirical_details
;
Empirical correction (ABSPACK) includes:
- Absorption correction using spherical harmonics
- Frame scaling
- Detector area scaling
;
_oxdiff_exptl_absorpt_empirical_full_max 1.771
_oxdiff_exptl_absorpt_empirical_full_min 0.597

loop_
_space_group_symop_operation_xyz
'x, y, z'
'-x, y+1/2, -z+1/2'
'-x, -y, -z'
'x, -y-1/2, z-1/2'

loop_
_atom_site_label
_atom_site_type_symbol
_atom_site_fract_x
_atom_site_fract_y
_atom_site_fract_z
_atom_site_U_iso_or_equiv
_atom_site_adp_type
_atom_site_occupancy
_atom_site_site_symmetry_order
_atom_site_calc_flag
_atom_site_refinement_flags_posn
_atom_site_refinement_flags_adp
_atom_site_refinement_flags_occupancy
_atom_site_disorder_assembly
_atom_site_disorder_group
Br01 Br 0.32258(2) 0.74732(3) 0.63091(4) 0.03275(12) Uani 1 1 d . . . . .
Br02 Br -0.01011(2) 0.98639(3) 0.74423(4) 0.03459(13) Uani 1 1 d . . . . .
Br03 Br 0.51456(2) 0.01856(3) 0.75205(4) 0.03508(13) Uani 1 1 d . . . . .
Br04 Br 0.17775(2) 0.27478(3) 0.82798(4) 0.03717(13) Uani 1 1 d . . . . .
P005 P 0.13331(4) 0.59832(6) 0.55408(8) 0.0195(2) Uani 1 1 d . . . . .
P006 P 0.36644(4) 0.40787(6) 0.43091(9) 0.0209(2) Uani 1 1 d . . . . .
N007 N 0.40977(15) 0.7956(2) 0.4990(3) 0.0391(10) Uani 1 1 d . . . . .
H007 H 0.381670 0.760274 0.519306 0.047 Uiso 1 1 calc R U . . .
N008 N 0.08944(16) 0.2124(2) 0.6199(3) 0.0362(10) Uani 1 1 d . . . . .
C009 C 0.10161(15) 0.7038(2) 0.5421(3) 0.0193(9) Uani 1 1 d . . . . .
C00A C 0.16992(16) 0.5912(2) 0.4427(3) 0.0197(9) Uani 1 1 d . . . . .
C00B C 0.32985(15) 0.4112(2) 0.2849(3) 0.0203(9) Uani 1 1 d . . . . .
C00C C 0.17057(15) 0.5964(2) 0.6987(3) 0.0198(9) Uani 1 1 d . . . . .
C00D C 0.39586(15) 0.2999(2) 0.4519(3) 0.0207(9) Uani 1 1 d . . . . .
C00E C 0.22124(16) 0.5982(2) 0.4686(3) 0.0236(9) Uani 1 1 d . . . . .
H00E H 0.238427 0.602333 0.547616 0.028 Uiso 1 1 calc R U . . .
C00F C 0.20719(17) 0.6621(2) 0.7315(3) 0.0268(10) Uani 1 1 d . . . . .
H00F H 0.212806 0.705440 0.675810 0.032 Uiso 1 1 calc R U . . .
C00G C 0.42332(16) 0.2806(2) 0.5632(3) 0.0248(9) Uani 1 1 d . . . . .
H00G H 0.426849 0.324322 0.623494 0.030 Uiso 1 1 calc R U . . .
C00H C 0.08176(16) 0.8496(2) 0.4571(3) 0.0269(10) Uani 1 1 d . . . . .
H00H H 0.083988 0.892893 0.398562 0.032 Uiso 1 1 calc R U . . .
C00I C 0.14467(17) 0.5837(2) 0.3262(3) 0.0252(9) Uani 1 1 d . . . . .
H00I H 0.109479 0.577846 0.308333 0.030 Uiso 1 1 calc R U . . .
C00J C 0.05398(16) 0.8675(2) 0.5409(3) 0.0250(9) Uani 1 1 d . . . . .
H00J H 0.037627 0.923580 0.540718 0.030 Uiso 1 1 calc R U . . .
C00K C 0.07280(16) 0.7226(3) 0.6256(3) 0.0258(10) Uani 1 1 d . . . . .
H00K H 0.069195 0.678780 0.682523 0.031 Uiso 1 1 calc R U . . .
C00L C 0.39695(15) 0.5883(2) 0.4208(3) 0.0245(9) Uani 1 1 d . . . . .
H00L H 0.377106 0.591710 0.340116 0.029 Uiso 1 1 calc R U . . .
H00M H 0.375645 0.608066 0.475439 0.029 Uiso 1 1 calc R U . . .
C00M C 0.42812(17) 0.7464(2) 0.4039(3) 0.0272(10) Uani 1 1 d . . . . .
H00N H 0.457579 0.778180 0.386952 0.033 Uiso 1 1 calc R U . . .
H00R H 0.401922 0.748096 0.332028 0.033 Uiso 1 1 calc R U . . .
C00N C 0.08691(15) 0.5123(2) 0.5336(3) 0.0236(9) Uani 1 1 d . . . . .
H00A H 0.068014 0.516947 0.597444 0.028 Uiso 1 1 calc R U . . .
H00B H 0.063321 0.524067 0.459075 0.028 Uiso 1 1 calc R U . . .
C00O C 0.10652(16) 0.7682(2) 0.4581(3) 0.0230(9) Uani 1 1 d . . . . .
H00O H 0.126627 0.756461 0.402133 0.028 Uiso 1 1 calc R U . . .
C00P C 0.16187(16) 0.5349(2) 0.7824(3) 0.0255(10) Uani 1 1 d . . . . .
H00P H 0.136628 0.490870 0.762374 0.031 Uiso 1 1 calc R U . . .
C00Q C 0.18997(17) 0.5382(3) 0.8944(3) 0.0291(10) Uani 1 1 d . . . . .
H00Q H 0.184052 0.496165 0.951302 0.035 Uiso 1 1 calc R U . . .
C00R C 0.41415(15) 0.4912(2) 0.4490(3) 0.0236(9) Uani 1 1 d . . . . .
H00S H 0.432536 0.489054 0.531147 0.028 Uiso 1 1 calc R U . . .
H00W H 0.437884 0.475036 0.398490 0.028 Uiso 1 1 calc R U . . .
C00S C 0.32876(16) 0.4164(2) 0.5403(3) 0.0245(10) Uani 1 1 d . . . . .
C00T C 0.04972(16) 0.8042(3) 0.6256(3) 0.0274(10) Uani 1 1 d . . . . .
H00T H 0.030813 0.817299 0.683611 0.033 Uiso 1 1 calc R U . . .
C00U C 0.23498(17) 0.6645(3) 0.8430(3) 0.0294(10) Uani 1 1 d . . . . .
H00U H 0.259950 0.708914 0.864214 0.035 Uiso 1 1 calc R U . . .
C00V C 0.22232(17) 0.5938(2) 0.2634(3) 0.0280(10) Uani 1 1 d . . . . .
H00V H 0.240445 0.596225 0.201950 0.034 Uiso 1 1 calc R U . . .
C00W C 0.39054(17) 0.2363(2) 0.3622(3) 0.0270(10) Uani 1 1 d . . . . .
H00X H 0.371211 0.248929 0.286894 0.032 Uiso 1 1 calc R U . . .
C00X C 0.06094(17) 0.3530(3) 0.5058(4) 0.0306(10) Uani 1 1 d . . . . .
H00C H 0.040973 0.361705 0.567018 0.037 Uiso 1 1 calc R U . . .
H00D H 0.039818 0.369521 0.429680 0.037 Uiso 1 1 calc R U . . .
C00Y C 0.44532(16) 0.1976(3) 0.5852(3) 0.0269(10) Uani 1 1 d . . . . .
H00Y H 0.463407 0.183537 0.661277 0.032 Uiso 1 1 calc R U . . .
C00Z C 0.44214(16) 0.6495(3) 0.4324(4) 0.0300(10) Uani 1 1 d . . . . .
H00Z H 0.461590 0.645871 0.513471 0.036 Uiso 1 1 calc R U . . .
H H 0.463640 0.628170 0.379092 0.036 Uiso 1 1 calc R U . . .
C010 C 0.27901(18) 0.3946(3) 0.0552(4) 0.0348(11) Uani 1 1 d . . . . .
H010 H 0.261533 0.388044 -0.023303 0.042 Uiso 1 1 calc R U . . .
C011 C 0.17158(17) 0.5851(3) 0.2372(3) 0.0294(10) Uani 1 1 d . . . . .
H011 H 0.154807 0.579913 0.157911 0.035 Uiso 1 1 calc R U . . .
C012 C 0.07464(18) 0.2553(3) 0.5024(4) 0.0313(11) Uani 1 1 d . . . . .
H01A H 0.045875 0.222221 0.457018 0.038 Uiso 1 1 calc R U . . .
H01B H 0.102511 0.249359 0.460372 0.038 Uiso 1 1 calc R U . . .
C013 C 0.27965(17) 0.3894(3) 0.2612(4) 0.0298(10) Uani 1 1 d . . . . .
H013 H 0.262516 0.380490 0.323634 0.036 Uiso 1 1 calc R U . . .
C014 C 0.22655(17) 0.6020(3) 0.9245(4) 0.0311(11) Uani 1 1 d . . . . .
H014 H 0.246085 0.603056 1.001526 0.037 Uiso 1 1 calc R U . . .
C015 C 0.33537(17) 0.4855(3) 0.6217(3) 0.0295(10) Uani 1 1 d . . . . .
H015 H 0.360056 0.529969 0.620668 0.035 Uiso 1 1 calc R U . . .
C016 C 0.35486(17) 0.4264(2) 0.1928(3) 0.0274(10) Uani 1 1 d . . . . .
H016 H 0.389099 0.442243 0.208389 0.033 Uiso 1 1 calc R U . . .
C017 C 0.27036(18) 0.4238(3) 0.7078(4) 0.0383(12) Uani 1 1 d . . . . .
H017 H 0.250239 0.426506 0.765380 0.046 Uiso 1 1 calc R U . . .
C018 C 0.24736(17) 0.5992(3) 0.3783(3) 0.0293(10) Uani 1 1 d . . . . .
H018 H 0.282623 0.603662 0.395533 0.035 Uiso 1 1 calc R U . . .
C019 C 0.10588(16) 0.4157(2) 0.5306(4) 0.0267(10) Uani 1 1 d . . . . .
H01C H 0.125705 0.409484 0.468729 0.032 Uiso 1 1 calc R U . . .
H01D H 0.127408 0.400381 0.606764 0.032 Uiso 1 1 calc R U . . .
C01A C 0.44097(16) 0.1345(3) 0.4956(4) 0.0290(10) Uani 1 1 d . . . . .
H01K H 0.456603 0.077776 0.510527 0.035 Uiso 1 1 calc R U . . .
C01B C 0.41429(17) 0.1539(3) 0.3861(4) 0.0305(10) Uani 1 1 d . . . . .
H01L H 0.411933 0.110510 0.325539 0.037 Uiso 1 1 calc R U . . .
C01C C 0.32858(18) 0.4180(3) 0.0777(4) 0.0320(11) Uani 1 1 d . . . . .
H01M H 0.345033 0.428494 0.014510 0.038 Uiso 1 1 calc R U . . .
C01D C 0.29362(18) 0.3496(3) 0.5457(4) 0.0340(11) Uani 1 1 d . . . . .
H01N H 0.290213 0.300737 0.492394 0.041 Uiso 1 1 calc R U . . .
C01E C 0.25471(18) 0.3808(3) 0.1467(4) 0.0345(11) Uani 1 1 d . . . . .
H01O H 0.220439 0.365113 0.130693 0.041 Uiso 1 1 calc R U . . .
C01F C 0.30520(18) 0.4887(3) 0.7051(4) 0.0358(12) Uani 1 1 d . . . . .
H01P H 0.308961 0.536219 0.760362 0.043 Uiso 1 1 calc R U . . .
C01G C 0.26394(19) 0.3542(3) 0.6278(4) 0.0384(12) Uani 1 1 d . . . . .
H01Q H 0.239212 0.309916 0.629585 0.046 Uiso 1 1 calc R U . . .
C01H C 0.0500(2) 0.2190(4) 0.6910(4) 0.0570(16) Uani 1 1 d . . . . .
H01E H 0.046223 0.281643 0.712996 0.085 Uiso 1 1 calc R U . . .
H01F H 0.059337 0.182551 0.761850 0.085 Uiso 1 1 calc R U . . .
H01G H 0.018363 0.197243 0.644874 0.085 Uiso 1 1 calc R U . . .
C01I C 0.1040(2) 0.1184(3) 0.6063(5) 0.076(2) Uani 1 1 d . . . . .
H01H H 0.074577 0.083457 0.571007 0.113 Uiso 1 1 calc R U . . .
H01I H 0.118560 0.093411 0.683226 0.113 Uiso 1 1 calc R U . . .
H01J H 0.128543 0.115886 0.555587 0.113 Uiso 1 1 calc R U . . .
C01J C 0.4482(3) 0.8055(5) 0.6067(5) 0.106(3) Uani 1 1 d . . . . .
H01R H 0.459417 0.746121 0.636677 0.159 Uiso 1 1 calc R U . . .
H01S H 0.434081 0.837689 0.665879 0.159 Uiso 1 1 calc R U . . .
H01T H 0.476436 0.839255 0.589106 0.159 Uiso 1 1 calc R U . . .
C01K C 0.3894(3) 0.8831(3) 0.4505(6) 0.113(3) Uani 1 1 d . . . . .
H01U H 0.416114 0.919044 0.429077 0.170 Uiso 1 1 calc R U . . .
H01V H 0.375150 0.915128 0.509537 0.170 Uiso 1 1 calc R U . . .
H01W H 0.363379 0.872787 0.380836 0.170 Uiso 1 1 calc R U . . .
H008 H 0.119(2) 0.248(3) 0.655(5) 0.078(19) Uiso 1 1 d . . . . .

loop_
_atom_site_aniso_label
_atom_site_aniso_U_11
_atom_site_aniso_U_22
_atom_site_aniso_U_33
_atom_site_aniso_U_23
_atom_site_aniso_U_13
_atom_site_aniso_U_12
Br01 0.0255(3) 0.0425(3) 0.0303(2) 0.00096(18) 0.0057(2) -0.0028(2)
Br02 0.0407(3) 0.0354(2) 0.0314(2) 0.00698(18) 0.0161(2) 0.0144(2)
Br03 0.0414(3) 0.0379(3) 0.0244(2) 0.00338(18) 0.0030(2) 0.0147(2)
Br04 0.0272(3) 0.0456(3) 0.0390(3) 0.0032(2) 0.0073(2) -0.0038(2)
P005 0.0200(6) 0.0210(5) 0.0177(5) 0.0004(4) 0.0042(4) 0.0009(4)
P006 0.0226(7) 0.0221(5) 0.0193(5) 0.0018(4) 0.0070(5) 0.0040(5)
N007 0.043(3) 0.036(2) 0.044(2) -0.0120(17) 0.024(2) -0.0182(19)
N008 0.034(3) 0.031(2) 0.042(2) 0.0053(17) 0.004(2) -0.0009(19)
C009 0.019(2) 0.0184(19) 0.020(2) -0.0016(15) 0.0019(17) 0.0032(17)
C00A 0.027(3) 0.0156(18) 0.018(2) 0.0021(14) 0.0079(18) 0.0035(17)
C00B 0.025(3) 0.0155(19) 0.021(2) 0.0024(15) 0.0043(18) 0.0040(17)
C00C 0.020(2) 0.025(2) 0.0145(19) -0.0015(15) 0.0043(17) 0.0045(17)
C00D 0.022(3) 0.0186(19) 0.023(2) 0.0030(15) 0.0075(18) 0.0010(17)
C00E 0.024(3) 0.029(2) 0.019(2) 0.0003(16) 0.0044(18) -0.0007(18)
C00F 0.034(3) 0.023(2) 0.024(2) 0.0006(16) 0.008(2) 0.0015(19)
C00G 0.026(3) 0.024(2) 0.025(2) -0.0006(16) 0.0075(19) 0.0005(18)
C00H 0.027(3) 0.024(2) 0.027(2) 0.0039(17) 0.0005(19) -0.0032(19)
C00I 0.025(3) 0.029(2) 0.021(2) -0.0011(16) 0.0044(18) 0.0008(19)
C00J 0.022(3) 0.021(2) 0.029(2) -0.0031(17) -0.0015(19) 0.0042(18)
C00K 0.025(3) 0.028(2) 0.026(2) 0.0022(17) 0.0066(19) -0.0006(18)
C00L 0.022(3) 0.024(2) 0.025(2) -0.0009(16) -0.0012(18) -0.0035(18)
C00M 0.026(3) 0.032(2) 0.024(2) -0.0031(17) 0.0043(19) -0.0052(19)
C00N 0.022(3) 0.023(2) 0.026(2) 0.0004(16) 0.0034(18) 0.0000(18)
C00O 0.019(3) 0.028(2) 0.022(2) 0.0008(16) 0.0040(18) -0.0013(18)
C00P 0.030(3) 0.025(2) 0.024(2) 0.0005(16) 0.0115(19) 0.0034(18)
C00Q 0.033(3) 0.040(3) 0.017(2) 0.0071(17) 0.011(2) 0.008(2)
C00R 0.021(3) 0.028(2) 0.022(2) -0.0005(16) 0.0057(18) 0.0004(18)
C00S 0.030(3) 0.023(2) 0.023(2) 0.0049(16) 0.0107(19) 0.0100(19)
C00T 0.024(3) 0.031(2) 0.028(2) -0.0049(18) 0.0087(19) 0.0005(19)
C00U 0.032(3) 0.028(2) 0.028(2) -0.0055(18) 0.004(2) -0.001(2)
C00V 0.033(3) 0.031(2) 0.024(2) -0.0012(17) 0.015(2) 0.004(2)
C00W 0.030(3) 0.032(2) 0.020(2) 0.0046(17) 0.0063(19) 0.0052(19)
C00X 0.030(3) 0.032(2) 0.031(3) -0.0023(18) 0.008(2) -0.001(2)
C00Y 0.022(3) 0.031(2) 0.026(2) 0.0076(18) 0.0027(19) -0.0003(19)
C00Z 0.023(3) 0.037(2) 0.028(2) 0.0032(18) 0.002(2) -0.003(2)
C010 0.040(3) 0.031(2) 0.029(3) 0.0005(18) -0.004(2) 0.007(2)
C011 0.036(3) 0.033(2) 0.018(2) -0.0032(17) 0.0019(19) 0.002(2)
C012 0.033(3) 0.033(2) 0.028(2) -0.0003(18) 0.008(2) -0.002(2)
C013 0.028(3) 0.030(2) 0.031(3) 0.0028(18) 0.006(2) 0.004(2)
C014 0.031(3) 0.041(3) 0.020(2) -0.0033(18) 0.004(2) 0.009(2)
C015 0.033(3) 0.036(2) 0.020(2) 0.0001(18) 0.007(2) 0.004(2)
C016 0.027(3) 0.028(2) 0.028(2) 0.0074(17) 0.007(2) 0.0016(19)
C017 0.040(3) 0.048(3) 0.032(3) 0.015(2) 0.019(2) 0.022(2)
C018 0.028(3) 0.032(2) 0.030(2) 0.0004(18) 0.010(2) 0.000(2)
C019 0.025(3) 0.027(2) 0.028(2) -0.0017(17) 0.0061(19) -0.0041(19)
C01A 0.025(3) 0.025(2) 0.039(3) 0.0055(18) 0.010(2) 0.0033(19)
C01B 0.032(3) 0.027(2) 0.035(3) -0.0054(18) 0.012(2) 0.002(2)
C01C 0.042(3) 0.031(2) 0.023(2) 0.0047(17) 0.007(2) 0.003(2)
C01D 0.044(3) 0.030(2) 0.033(3) 0.0023(18) 0.020(2) 0.001(2)
C01E 0.024(3) 0.035(2) 0.041(3) -0.001(2) -0.002(2) 0.000(2)
C01F 0.045(3) 0.041(3) 0.023(2) -0.0012(19) 0.011(2) 0.016(2)
C01G 0.041(3) 0.034(3) 0.045(3) 0.009(2) 0.023(3) 0.001(2)
C01H 0.049(4) 0.091(4) 0.032(3) 0.012(3) 0.011(3) -0.030(3)
C01I 0.060(5) 0.029(3) 0.123(6) 0.008(3) -0.018(4) -0.001(3)
C01J 0.069(5) 0.201(8) 0.055(4) -0.075(5) 0.030(4) -0.088(5)
C01K 0.196(9) 0.025(3) 0.163(7) 0.012(4) 0.142(7) 0.017(4)

loop_
_atom_type_symbol
_atom_type_description
_atom_type_scat_dispersion_real
_atom_type_scat_dispersion_imag
_atom_type_scat_source
C C 0.0033 0.0016 'International Tables Vol C Tables 4.2.6.8 and 6.1.1.4'
H H 0.0000 0.0000 'International Tables Vol C Tables 4.2.6.8 and 6.1.1.4'
Br Br -0.2901 2.4595 'International Tables Vol C Tables 4.2.6.8 and 6.1.1.4'
N N 0.0061 0.0033 'International Tables Vol C Tables 4.2.6.8 and 6.1.1.4'
P P 0.1023 0.0942 'International Tables Vol C Tables 4.2.6.8 and 6.1.1.4'

loop_
_geom_angle_atom_site_label_1
_geom_angle_atom_site_label_2
_geom_angle_atom_site_label_3
_geom_angle
_geom_angle_site_symmetry_1
_geom_angle_site_symmetry_3
_geom_angle_publ_flag
C009 P005 C00A 109.14(17) . . ?
C00C P005 C009 105.39(17) . . ?
C00C P005 C00A 112.55(19) . . ?
C00C P005 C00N 111.86(18) . . ?
C00N P005 C009 107.43(18) . . ?
C00N P005 C00A 110.20(18) . . ?
C00B P006 C00D 107.74(17) . . ?
C00B P006 C00S 112.2(2) . . ?
C00D P006 C00S 105.82(17) . . ?
C00R P006 C00B 110.55(18) . . ?
C00R P006 C00D 108.06(19) . . ?
C00R P006 C00S 112.14(18) . . ?
C00M N007 H007 107.7 . . ?
C01J N007 H007 107.7 . . ?
C01J N007 C00M 113.0(4) . . ?
C01J N007 C01K 112.7(5) . . ?
C01K N007 H007 107.7 . . ?
C01K N007 C00M 107.8(4) . . ?
C012 N008 H008 101(3) . . ?
C01H N008 C012 112.7(4) . . ?
C01H N008 H008 112(3) . . ?
C01I N008 C012 109.8(4) . . ?
C01I N008 C01H 111.3(4) . . ?
C01I N008 H008 110(3) . . ?
C00K C009 P005 117.0(3) . . ?
C00O C009 P005 123.2(3) . . ?
C00O C009 C00K 119.7(3) . . ?
C00E C00A P005 121.9(3) . . ?
C00E C00A C00I 120.2(4) . . ?
C00I C00A P005 117.8(3) . . ?
C013 C00B P006 121.9(3) . . ?
C013 C00B C016 120.1(4) . . ?
C016 C00B P006 117.6(3) . . ?
C00F C00C P005 119.4(3) . . ?
C00P C00C P005 121.7(3) . . ?
C00P C00C C00F 118.8(4) . . ?
C00G C00D P006 117.2(3) . . ?
C00G C00D C00W 120.8(4) . . ?
C00W C00D P006 122.0(3) . . ?
C00A C00E H00E 120.3 . . ?
C00A C00E C018 119.5(4) . . ?
C018 C00E H00E 120.3 . . ?
C00C C00F H00F 119.7 . . ?
C00U C00F C00C 120.7(4) . . ?
C00U C00F H00F 119.7 . . ?
C00D C00G H00G 120.2 . . ?
C00Y C00G C00D 119.6(4) . . ?
C00Y C00G H00G 120.2 . . ?
C00J C00H H00H 120.0 . . ?
C00J C00H C00O 120.0(4) . . ?
C00O C00H H00H 120.0 . . ?
C00A C00I H00I 120.3 . . ?
C011 C00I C00A 119.3(4) . . ?
C011 C00I H00I 120.3 . . ?
C00H C00J H00J 119.7 . . ?
C00H C00J C00T 120.6(4) . . ?
C00T C00J H00J 119.7 . . ?
C009 C00K H00K 119.9 . . ?
C00T C00K C009 120.1(4) . . ?
C00T C00K H00K 119.9 . . ?
H00L C00L H00M 108.2 . . ?
C00R C00L H00L 109.7 . . ?
C00R C00L H00M 109.7 . . ?
C00Z C00L H00L 109.7 . . ?
C00Z C00L H00M 109.7 . . ?
C00Z C00L C00R 109.7(3) . . ?
N007 C00M H00N 108.6 . . ?
N007 C00M H00R 108.6 . . ?
N007 C00M C00Z 114.5(3) . . ?
H00N C00M H00R 107.6 . . ?
C00Z C00M H00N 108.6 . . ?
C00Z C00M H00R 108.6 . . ?
P005 C00N H00A 108.2 . . ?
P005 C00N H00B 108.2 . . ?
H00A C00N H00B 107.4 . . ?
C019 C00N P005 116.2(3) . . ?
C019 C00N H00A 108.2 . . ?
C019 C00N H00B 108.2 . . ?
C009 C00O H00O 120.2 . . ?
C00H C00O C009 119.5(4) . . ?
C00H C00O H00O 120.2 . . ?
C00C C00P H00P 120.1 . . ?
C00Q C00P C00C 119.9(4) . . ?
C00Q C00P H00P 120.1 . . ?
C00P C00Q H00Q 119.7 . . ?
C014 C00Q C00P 120.5(4) . . ?
C014 C00Q H00Q 119.7 . . ?
P006 C00R H00S 108.2 . . ?
P006 C00R H00W 108.2 . . ?
C00L C00R P006 116.4(3) . . ?
C00L C00R H00S 108.2 . . ?
C00L C00R H00W 108.2 . . ?
H00S C00R H00W 107.3 . . ?
C015 C00S P006 121.5(3) . . ?
C015 C00S C01D 119.9(4) . . ?
C01D C00S P006 118.6(3) . . ?
C00J C00T H00T 120.0 . . ?
C00K C00T C00J 120.0(4) . . ?
C00K C00T H00T 120.0 . . ?
C00F C00U H00U 120.1 . . ?
C00F C00U C014 119.8(4) . . ?
C014 C00U H00U 120.1 . . ?
C011 C00V H00V 119.7 . . ?
C011 C00V C018 120.6(4) . . ?
C018 C00V H00V 119.7 . . ?
C00D C00W H00X 120.8 . . ?
C01B C00W C00D 118.4(4) . . ?
C01B C00W H00X 120.8 . . ?
H00C C00X H00D 107.7 . . ?
C012 C00X H00C 108.8 . . ?
C012 C00X H00D 108.8 . . ?
C012 C00X C019 113.7(4) . . ?
C019 C00X H00C 108.8 . . ?
C019 C00X H00D 108.8 . . ?
C00G C00Y H00Y 120.0 . . ?
C00G C00Y C01A 119.9(4) . . ?
C01A C00Y H00Y 120.0 . . ?
C00L C00Z H00Z 109.0 . . ?
C00L C00Z H 109.0 . . ?
C00M C00Z C00L 112.7(4) . . ?
C00M C00Z H00Z 109.0 . . ?
C00M C00Z H 109.0 . . ?
H00Z C00Z H 107.8 . . ?
C01C C010 H010 120.0 . . ?
C01C C010 C01E 120.0(4) . . ?
C01E C010 H010 120.0 . . ?
C00I C011 H011 119.9 . . ?
C00V C011 C00I 120.1(4) . . ?
C00V C011 H011 119.9 . . ?
N008 C012 C00X 114.5(3) . . ?
N008 C012 H01A 108.6 . . ?
N008 C012 H01B 108.6 . . ?
C00X C012 H01A 108.6 . . ?
C00X C012 H01B 108.6 . . ?
H01A C012 H01B 107.6 . . ?
C00B C013 H013 120.1 . . ?
C01E C013 C00B 119.8(4) . . ?
C01E C013 H013 120.1 . . ?
C00Q C014 C00U 120.3(4) . . ?
C00Q C014 H014 119.9 . . ?
C00U C014 H014 119.9 . . ?
C00S C015 H015 120.5 . . ?
C00S C015 C01F 119.1(4) . . ?
C01F C015 H015 120.5 . . ?
C00B C016 H016 120.6 . . ?
C01C C016 C00B 118.9(4) . . ?
C01C C016 H016 120.6 . . ?
C01F C017 H017 119.6 . . ?
C01F C017 C01G 120.9(4) . . ?
C01G C017 H017 119.6 . . ?
C00E C018 H018 119.9 . . ?
C00V C018 C00E 120.2(4) . . ?
C00V C018 H018 119.9 . . ?
C00N C019 H01C 110.0 . . ?
C00N C019 H01D 110.0 . . ?
C00X C019 C00N 108.4(3) . . ?
C00X C019 H01C 110.0 . . ?
C00X C019 H01D 110.0 . . ?
H01C C019 H01D 108.4 . . ?
C00Y C01A H01K 119.8 . . ?
C01B C01A C00Y 120.4(4) . . ?
C01B C01A H01K 119.8 . . ?
C00W C01B H01L 119.5 . . ?
C01A C01B C00W 120.9(4) . . ?
C01A C01B H01L 119.5 . . ?
C010 C01C C016 120.5(4) . . ?
C010 C01C H01M 119.7 . . ?
C016 C01C H01M 119.7 . . ?
C00S C01D H01N 119.9 . . ?
C01G C01D C00S 120.2(4) . . ?
C01G C01D H01N 119.9 . . ?
C010 C01E H01O 119.6 . . ?
C013 C01E C010 120.7(5) . . ?
C013 C01E H01O 119.6 . . ?
C015 C01F H01P 119.8 . . ?
C017 C01F C015 120.4(4) . . ?
C017 C01F H01P 119.8 . . ?
C017 C01G H01Q 120.2 . . ?
C01D C01G C017 119.5(4) . . ?
C01D C01G H01Q 120.2 . . ?
N008 C01H H01E 109.5 . . ?
N008 C01H H01F 109.5 . . ?
N008 C01H H01G 109.5 . . ?
H01E C01H H01F 109.5 . . ?
H01E C01H H01G 109.5 . . ?
H01F C01H H01G 109.5 . . ?
N008 C01I H01H 109.5 . . ?
N008 C01I H01I 109.5 . . ?
N008 C01I H01J 109.5 . . ?
H01H C01I H01I 109.5 . . ?
H01H C01I H01J 109.5 . . ?
H01I C01I H01J 109.5 . . ?
N007 C01J H01R 109.5 . . ?
N007 C01J H01S 109.5 . . ?
N007 C01J H01T 109.5 . . ?
H01R C01J H01S 109.5 . . ?
H01R C01J H01T 109.5 . . ?
H01S C01J H01T 109.5 . . ?
N007 C01K H01U 109.5 . . ?
N007 C01K H01V 109.5 . . ?
N007 C01K H01W 109.5 . . ?
H01U C01K H01V 109.5 . . ?
H01U C01K H01W 109.5 . . ?
H01V C01K H01W 109.5 . . ?

loop_
_geom_bond_atom_site_label_1
_geom_bond_atom_site_label_2
_geom_bond_distance
_geom_bond_site_symmetry_2
_geom_bond_publ_flag
P005 C009 1.790(4) . ?
P005 C00A 1.795(4) . ?
P005 C00C 1.789(4) . ?
P005 C00N 1.790(4) . ?
P006 C00B 1.796(4) . ?
P006 C00D 1.797(4) . ?
P006 C00R 1.787(4) . ?
P006 C00S 1.798(4) . ?
N007 H007 1.0000 . ?
N007 C00M 1.497(5) . ?
N007 C01J 1.477(7) . ?
N007 C01K 1.488(6) . ?
N008 C012 1.492(5) . ?
N008 C01H 1.491(6) . ?
N008 C01I 1.477(6) . ?
N008 H008 1.00(6) . ?
C009 C00K 1.399(5) . ?
C009 C00O 1.397(5) . ?
C00A C00E 1.383(5) . ?
C00A C00I 1.400(5) . ?
C00B C013 1.387(6) . ?
C00B C016 1.403(5) . ?
C00C C00F 1.401(5) . ?
C00C C00P 1.394(5) . ?
C00D C00G 1.394(5) . ?
C00D C00W 1.398(5) . ?
C00E H00E 0.9500 . ?
C00E C018 1.384(5) . ?
C00F H00F 0.9500 . ?
C00F C00U 1.370(6) . ?
C00G H00G 0.9500 . ?
C00G C00Y 1.379(5) . ?
C00H H00H 0.9500 . ?
C00H C00J 1.379(5) . ?
C00H C00O 1.391(5) . ?
C00I H00I 0.9500 . ?
C00I C011 1.387(5) . ?
C00J H00J 0.9500 . ?
C00J C00T 1.388(5) . ?
C00K H00K 0.9500 . ?
C00K C00T 1.373(5) . ?
C00L H00L 0.9900 . ?
C00L H00M 0.9900 . ?
C00L C00R 1.540(5) . ?
C00L C00Z 1.524(5) . ?
C00M H00N 0.9900 . ?
C00M H00R 0.9900 . ?
C00M C00Z 1.516(5) . ?
C00N H00A 0.9900 . ?
C00N H00B 0.9900 . ?
C00N C019 1.535(5) . ?
C00O H00O 0.9500 . ?
C00P H00P 0.9500 . ?
C00P C00Q 1.379(6) . ?
C00Q H00Q 0.9500 . ?
C00Q C014 1.377(6) . ?
C00R H00S 0.9900 . ?
C00R H00W 0.9900 . ?
C00S C015 1.388(5) . ?
C00S C01D 1.397(6) . ?
C00T H00T 0.9500 . ?
C00U H00U 0.9500 . ?
C00U C014 1.383(5) . ?
C00V H00V 0.9500 . ?
C00V C011 1.370(6) . ?
C00V C018 1.381(6) . ?
C00W H00X 0.9500 . ?
C00W C01B 1.394(5) . ?
C00X H00C 0.9900 . ?
C00X H00D 0.9900 . ?
C00X C012 1.509(5) . ?
C00X C019 1.529(5) . ?
C00Y H00Y 0.9500 . ?
C00Y C01A 1.394(5) . ?
C00Z H00Z 0.9900 . ?
C00Z H 0.9900 . ?
C010 H010 0.9500 . ?
C010 C01C 1.377(6) . ?
C010 C01E 1.380(6) . ?
C011 H011 0.9500 . ?
C012 H01A 0.9900 . ?
C012 H01B 0.9900 . ?
C013 H013 0.9500 . ?
C013 C01E 1.379(6) . ?
C014 H014 0.9500 . ?
C015 H015 0.9500 . ?
C015 C01F 1.396(5) . ?
C016 H016 0.9500 . ?
C016 C01C 1.396(6) . ?
C017 H017 0.9500 . ?
C017 C01F 1.365(6) . ?
C017 C01G 1.384(6) . ?
C018 H018 0.9500 . ?
C019 H01C 0.9900 . ?
C019 H01D 0.9900 . ?
C01A H01K 0.9500 . ?
C01A C01B 1.370(6) . ?
C01B H01L 0.9500 . ?
C01C H01M 0.9500 . ?
C01D H01N 0.9500 . ?
C01D C01G 1.375(5) . ?
C01E H01O 0.9500 . ?
C01F H01P 0.9500 . ?
C01G H01Q 0.9500 . ?
C01H H01E 0.9800 . ?
C01H H01F 0.9800 . ?
C01H H01G 0.9800 . ?
C01I H01H 0.9800 . ?
C01I H01I 0.9800 . ?
C01I H01J 0.9800 . ?
C01J H01R 0.9800 . ?
C01J H01S 0.9800 . ?
C01J H01T 0.9800 . ?
C01K H01U 0.9800 . ?
C01K H01V 0.9800 . ?
C01K H01W 0.9800 . ?

loop_
_geom_torsion_atom_site_label_1
_geom_torsion_atom_site_label_2
_geom_torsion_atom_site_label_3
_geom_torsion_atom_site_label_4
_geom_torsion
_geom_torsion_site_symmetry_1
_geom_torsion_site_symmetry_2
_geom_torsion_site_symmetry_3
_geom_torsion_site_symmetry_4
_geom_torsion_publ_flag
P005 C009 C00K C00T 176.4(3) . . . . ?
P005 C009 C00O C00H -178.0(3) . . . . ?
P005 C00A C00E C018 -175.0(3) . . . . ?
P005 C00A C00I C011 175.0(3) . . . . ?
P005 C00C C00F C00U 177.4(3) . . . . ?
P005 C00C C00P C00Q -177.1(3) . . . . ?
P005 C00N C019 C00X -176.9(3) . . . . ?
P006 C00B C013 C01E -171.0(3) . . . . ?
P006 C00B C016 C01C 171.9(3) . . . . ?
P006 C00D C00G C00Y 177.9(3) . . . . ?
P006 C00D C00W C01B -179.5(3) . . . . ?
P006 C00S C015 C01F -179.7(3) . . . . ?
P006 C00S C01D C01G -179.6(4) . . . . ?
N007 C00M C00Z C00L 77.1(4) . . . . ?
C009 P005 C00A C00E 107.0(3) . . . . ?
C009 P005 C00A C00I -69.1(3) . . . . ?
C009 P005 C00C C00F -60.5(3) . . . . ?
C009 P005 C00C C00P 115.0(3) . . . . ?
C009 P005 C00N C019 175.3(3) . . . . ?
C009 C00K C00T C00J 1.5(6) . . . . ?
C00A P005 C009 C00K -177.3(3) . . . . ?
C00A P005 C009 C00O -0.7(4) . . . . ?
C00A P005 C00C C00F 58.4(3) . . . . ?
C00A P005 C00C C00P -126.2(3) . . . . ?
C00A P005 C00N C019 56.5(3) . . . . ?
C00A C00E C018 C00V 0.4(6) . . . . ?
C00A C00I C011 C00V -0.2(6) . . . . ?
C00B P006 C00D C00G -175.3(3) . . . . ?
C00B P006 C00D C00W 2.8(4) . . . . ?
C00B P006 C00R C00L 55.6(3) . . . . ?
C00B P006 C00S C015 -120.6(4) . . . . ?
C00B P006 C00S C01D 62.1(4) . . . . ?
C00B C013 C01E C010 -0.8(6) . . . . ?
C00B C016 C01C C010 -0.3(6) . . . . ?
C00C P005 C009 C00K -56.3(4) . . . . ?
C00C P005 C009 C00O 120.4(4) . . . . ?
C00C P005 C00A C00E -9.7(4) . . . . ?
C00C P005 C00A C00I 174.2(3) . . . . ?
C00C P005 C00N C019 -69.5(3) . . . . ?
C00C C00F C00U C014 -0.6(6) . . . . ?
C00C C00P C00Q C014 0.2(6) . . . . ?
C00D P006 C00B C013 94.0(3) . . . . ?
C00D P006 C00B C016 -78.7(3) . . . . ?
C00D P006 C00R C00L 173.3(3) . . . . ?
C00D P006 C00S C015 122.1(4) . . . . ?
C00D P006 C00S C01D -55.1(4) . . . . ?
C00D C00G C00Y C01A 1.5(6) . . . . ?
C00D C00W C01B C01A 1.9(6) . . . . ?
C00E C00A C00I C011 -1.1(5) . . . . ?
C00F C00C C00P C00Q -1.6(6) . . . . ?
C00F C00U C014 C00Q -0.8(6) . . . . ?
C00G C00D C00W C01B -1.4(6) . . . . ?
C00G C00Y C01A C01B -1.0(6) . . . . ?
C00H C00J C00T C00K -0.7(7) . . . . ?
C00I C00A C00E C018 1.0(5) . . . . ?
C00J C00H C00O C009 2.2(6) . . . . ?
C00K C009 C00O C00H -1.4(6) . . . . ?
C00N P005 C009 C00K 63.2(4) . . . . ?
C00N P005 C009 C00O -120.1(4) . . . . ?
C00N P005 C00A C00E -135.3(3) . . . . ?
C00N P005 C00A C00I 48.6(3) . . . . ?
C00N P005 C00C C00F -176.9(3) . . . . ?
C00N P005 C00C C00P -1.4(4) . . . . ?
C00O C009 C00K C00T -0.4(6) . . . . ?
C00O C00H C00J C00T -1.1(6) . . . . ?
C00P C00C C00F C00U 1.8(6) . . . . ?
C00P C00Q C014 C00U 1.0(6) . . . . ?
C00R P006 C00B C013 -148.1(3) . . . . ?
C00R P006 C00B C016 39.2(3) . . . . ?
C00R P006 C00D C00G 65.2(3) . . . . ?
C00R P006 C00D C00W -116.7(3) . . . . ?
C00R P006 C00S C015 4.5(4) . . . . ?
C00R P006 C00S C01D -172.7(3) . . . . ?
C00R C00L C00Z C00M 179.1(3) . . . . ?
C00S P006 C00B C013 -22.1(4) . . . . ?
C00S P006 C00B C016 165.2(3) . . . . ?
C00S P006 C00D C00G -55.1(4) . . . . ?
C00S P006 C00D C00W 123.0(3) . . . . ?
C00S P006 C00R C00L -70.4(3) . . . . ?
C00S C015 C01F C017 1.2(7) . . . . ?
C00S C01D C01G C017 -2.3(7) . . . . ?
C00W C00D C00G C00Y -0.3(6) . . . . ?
C00Y C01A C01B C00W -0.7(7) . . . . ?
C00Z C00L C00R P006 -176.1(3) . . . . ?
C011 C00V C018 C00E -1.7(6) . . . . ?
C012 C00X C019 C00N -179.2(3) . . . . ?
C013 C00B C016 C01C -1.0(5) . . . . ?
C015 C00S C01D C01G 3.1(7) . . . . ?
C016 C00B C013 C01E 1.5(6) . . . . ?
C018 C00V C011 C00I 1.6(6) . . . . ?
C019 C00X C012 N008 80.3(5) . . . . ?
C01C C010 C01E C013 -0.5(6) . . . . ?
C01D C00S C015 C01F -2.5(6) . . . . ?
C01E C010 C01C C016 1.1(6) . . . . ?
C01F C017 C01G C01D 1.0(7) . . . . ?
C01G C017 C01F C015 -0.5(7) . . . . ?
C01H N008 C012 C00X 57.6(5) . . . . ?
C01I N008 C012 C00X -177.7(4) . . . . ?
C01J N007 C00M C00Z 64.6(5) . . . . ?
C01K N007 C00M C00Z -170.2(5) . . . . ?
